data_4107746
loop_
_publ_author_name
'Kevin J. Frankowski'
'Jennifer E. Golden'
'Yibin Zeng'
'Yao Lei'
'Jeffrey Aub\'e'

_publ_contact_author
; 
   Prof. Jeffrey Aub\'e 
   Department of Medicinal Chemistry -- University of Kansas 
   Malott Hall 
   1251 Wescoe Hall Dr, Rm 4070 
   Lawrence, KS  66045-7582  USA 
;
_publ_contact_author_email jaube@ku.edu
_publ_contact_author_fax 1(785)8645326
_publ_contact_author_phone 1(785)8644496
_publ_section_title
;
 Syntheses of the Stemona Alkaloids (\+-)-Stenine, (\+-)-Neostenine, and
 (\+-)-13-Epineostenine Using a Stereodivergent Diels-Alder/Azido-Schmidt
 Reaction
;
_journal_name_full 'Journal of the American Chemical Society'
_journal_page_first 6018
_journal_page_last 6024
_journal_paper_doi 10.1021/ja800574m
_journal_volume 130
_journal_year 2008
_chemical_formula_moiety '(C16 H23 N O3), (C6 H14)0.5'
_chemical_formula_sum 'C19 H30 N O3'
_chemical_formula_weight 320.44
_chemical_name_systematic
; 
 ? 
;
_space_group_IT_number 14
_symmetry_cell_setting monoclinic
_symmetry_space_group_name_Hall '-P 2ybc'
_symmetry_space_group_name_H-M 'P 1 21/c 1'
_atom_sites_solution_hydrogens geom
_atom_sites_solution_primary direct
_atom_sites_solution_secondary difmap
_audit_creation_method SHELXL-97
_cell_angle_alpha 90.00
_cell_angle_beta 103.897(10)
_cell_angle_gamma 90.00
_cell_formula_units_Z 4
_cell_length_a 8.101(4)
_cell_length_b 23.939(12)
_cell_length_c 7.943(4)
_cell_measurement_reflns_used 3139
_cell_measurement_temperature 100(2)
_cell_measurement_theta_max 26.00
_cell_measurement_theta_min 2.59
_cell_volume 1495.3(13)
_computing_cell_refinement 'Bruker SMART'
_computing_data_collection 'Bruker SMART'
_computing_data_reduction 'Bruker SAINT'
_computing_molecular_graphics 'SHELXTL (Sheldrick, 2000)'
_computing_publication_material 'SHELXTL (Sheldrick, 2000)'
_computing_structure_refinement 'SHELXTL (Sheldrick, 2000)'
_computing_structure_solution 'SHELXTL (Sheldrick, 2000)'
_diffrn_ambient_temperature 100(2)
_diffrn_measured_fraction_theta_full 1.000
_diffrn_measured_fraction_theta_max 1.000
_diffrn_measurement_device_type 'Bruker APEX'
_diffrn_measurement_method '\w scans'
_diffrn_radiation_monochromator graphite
_diffrn_radiation_source 'fine-focus sealed tube'
_diffrn_radiation_type MoK\a
_diffrn_radiation_wavelength 0.71073
_diffrn_reflns_av_R_equivalents 0.0402
_diffrn_reflns_av_sigmaI/netI 0.0343
_diffrn_reflns_limit_h_max 9
_diffrn_reflns_limit_h_min -9
_diffrn_reflns_limit_k_max 28
_diffrn_reflns_limit_k_min -28
_diffrn_reflns_limit_l_max 9
_diffrn_reflns_limit_l_min -9
_diffrn_reflns_number 11669
_diffrn_reflns_theta_full 25.00
_diffrn_reflns_theta_max 25.00
_diffrn_reflns_theta_min 2.59
_diffrn_standards_number 0
_exptl_absorpt_coefficient_mu 0.095
_exptl_absorpt_correction_T_max 0.9962
_exptl_absorpt_correction_T_min 0.9703
_exptl_absorpt_correction_type multi-scan
_exptl_absorpt_process_details 'SADABS (Sheldrick, 2002)'
_exptl_crystal_colour colorless
_exptl_crystal_density_diffrn 1.423
_exptl_crystal_description plate
_exptl_crystal_F_000 700
_exptl_crystal_size_max 0.32
_exptl_crystal_size_mid 0.27
_exptl_crystal_size_min 0.04
_refine_diff_density_max 0.503
_refine_diff_density_min -0.299
_refine_diff_density_rms 0.076
_refine_ls_extinction_method none
_refine_ls_goodness_of_fit_ref 1.068
_refine_ls_hydrogen_treatment constr
_refine_ls_matrix_type full
_refine_ls_number_parameters 181
_refine_ls_number_reflns 2632
_refine_ls_number_restraints 0
_refine_ls_restrained_S_all 1.068
_refine_ls_R_factor_all 0.1136
_refine_ls_R_factor_gt 0.0999
_refine_ls_shift/su_max 0.001
_refine_ls_shift/su_mean 0.000
_refine_ls_structure_factor_coef Fsqd
_refine_ls_weighting_details 'calc w=1/[\s^2^(Fo^2^)+(0.0800P)^2^+6.4000P] where P=(Fo^2^+2Fc^2^)/3'
_refine_ls_weighting_scheme calc
_refine_ls_wR_factor_gt 0.2498
_refine_ls_wR_factor_ref 0.2569
_reflns_number_gt 2155
_reflns_number_total 2632
_reflns_threshold_expression I>2\s(I)
_cod_data_source_file ja800574m-file004.cif
_cod_data_source_block 05186a
_cod_database_code 4107746

loop_
_symmetry_equiv_pos_as_xyz
'x, y, z'
'-x, y+1/2, -z+1/2'
'-x, -y, -z'
'x, -y-1/2, z-1/2'

loop_
_atom_site_label
_atom_site_type_symbol
_atom_site_fract_x
_atom_site_fract_y
_atom_site_fract_z
_atom_site_U_iso_or_equiv
_atom_site_adp_type
_atom_site_occupancy
_atom_site_symmetry_multiplicity
_atom_site_calc_flag
_atom_site_refinement_flags
N1 N 0.5034(5) 0.40851(16) 0.4532(5) 0.0380(10) Uani 1 1 d .
C2 C 0.3873(8) 0.4248(2) 0.3132(7) 0.0473(14) Uani 1 1 d .
C3 C 0.2135(8) 0.3992(2) 0.2789(7) 0.0516(15) Uani 1 1 d .
H3A H 0.2245 0.3581 0.2871 0.062 Uiso 1 1 calc R
H3B H 0.1504 0.4087 0.1594 0.062 Uiso 1 1 calc R
C4 C 0.1129(7) 0.4196(2) 0.4061(7) 0.0471(13) Uani 1 1 d .
H4A H 0.0793 0.4590 0.3793 0.057 Uiso 1 1 calc R
H4B H 0.0077 0.3971 0.3906 0.057 Uiso 1 1 calc R
C5 C 0.2125(6) 0.41557(19) 0.5942(6) 0.0356(11) Uani 1 1 d .
H5A H 0.1324 0.4185 0.6704 0.043 Uiso 1 1 calc R
H5B H 0.2922 0.4475 0.6207 0.043 Uiso 1 1 calc R
C6 C 0.3131(6) 0.36124(18) 0.6351(6) 0.0330(11) Uani 1 1 d .
H6 H 0.2445 0.3307 0.5655 0.040 Uiso 1 1 calc R
C7 C 0.3456(6) 0.34521(17) 0.8289(6) 0.0308(11) Uani 1 1 d .
H7 H 0.3747 0.3805 0.8970 0.037 Uiso 1 1 calc R
C8 C 0.4973(6) 0.30624(17) 0.8849(6) 0.0329(11) Uani 1 1 d .
H8 H 0.4740 0.2706 0.8176 0.039 Uiso 1 1 calc R
O9 O 0.5259(4) 0.29400(12) 1.0697(4) 0.0331(8) Uani 1 1 d .
C10 C 0.6748(6) 0.31471(17) 1.1629(6) 0.0315(10) Uani 1 1 d .
C11 C 0.7638(6) 0.3448(2) 1.0447(6) 0.0395(12) Uani 1 1 d .
H11A H 0.8829 0.3318 1.0639 0.047 Uiso 1 1 calc R
H11B H 0.7644 0.3855 1.0660 0.047 Uiso 1 1 calc R
C12 C 0.6661(7) 0.33169(19) 0.8617(7) 0.0392(12) Uani 1 1 d .
H12 H 0.7293 0.3024 0.8127 0.047 Uiso 1 1 calc R
C13 C 0.6291(6) 0.38020(18) 0.7362(6) 0.0339(11) Uani 1 1 d .
H13 H 0.5918 0.4127 0.7970 0.041 Uiso 1 1 calc R
C14 C 0.7708(7) 0.3997(2) 0.6550(7) 0.0418(13) Uani 1 1 d .
H14A H 0.8316 0.3676 0.6190 0.050 Uiso 1 1 calc R
H14B H 0.8534 0.4236 0.7357 0.050 Uiso 1 1 calc R
C15 C 0.6727(7) 0.4328(2) 0.4985(7) 0.0469(14) Uani 1 1 d .
H15A H 0.6672 0.4728 0.5284 0.056 Uiso 1 1 calc R
H15B H 0.7281 0.4294 0.4006 0.056 Uiso 1 1 calc R
C16 C 0.4852(7) 0.36489(18) 0.5824(6) 0.0365(12) Uani 1 1 d .
H16 H 0.5104 0.3276 0.5378 0.044 Uiso 1 1 calc R
O17 O 0.4266(6) 0.46132(15) 0.2151(5) 0.0612(12) Uani 1 1 d .
C18 C 0.1845(6) 0.32127(19) 0.8741(6) 0.0352(11) Uani 1 1 d .
H18A H 0.2121 0.3121 0.9993 0.042 Uiso 1 1 calc R
H18B H 0.0962 0.3507 0.8539 0.042 Uiso 1 1 calc R
C19 C 0.1097(7) 0.2692(2) 0.7723(7) 0.0410(12) Uani 1 1 d .
H19A H 0.0233 0.2528 0.8251 0.061 Uiso 1 1 d R
H19B H 0.2004 0.2419 0.7748 0.061 Uiso 1 1 d R
H19C H 0.0575 0.2795 0.6519 0.061 Uiso 1 1 d R
O20 O 0.7214(5) 0.30819(13) 1.3163(5) 0.0405(9) Uani 1 1 d .

loop_
_atom_site_aniso_label
_atom_site_aniso_U_11
_atom_site_aniso_U_22
_atom_site_aniso_U_33
_atom_site_aniso_U_23
_atom_site_aniso_U_13
_atom_site_aniso_U_12
N1 0.051(3) 0.025(2) 0.046(2) 0.0055(18) 0.028(2) 0.0010(18)
C2 0.082(4) 0.031(3) 0.036(3) 0.002(2) 0.029(3) 0.000(3)
C3 0.081(4) 0.036(3) 0.035(3) 0.004(2) 0.007(3) -0.005(3)
C4 0.053(3) 0.044(3) 0.043(3) 0.009(2) 0.011(3) -0.006(3)
C5 0.041(3) 0.027(2) 0.042(3) 0.004(2) 0.017(2) -0.003(2)
C6 0.047(3) 0.021(2) 0.032(2) 0.0014(18) 0.013(2) -0.006(2)
C7 0.046(3) 0.018(2) 0.035(2) -0.0041(18) 0.021(2) -0.0014(19)
C8 0.052(3) 0.017(2) 0.035(2) -0.0020(18) 0.022(2) -0.0035(19)
O9 0.0371(19) 0.0255(16) 0.0410(18) 0.0079(13) 0.0176(15) 0.0007(14)
C10 0.034(3) 0.020(2) 0.044(3) 0.0011(19) 0.016(2) 0.0056(19)
C11 0.039(3) 0.034(3) 0.048(3) 0.004(2) 0.015(2) 0.000(2)
C12 0.052(3) 0.024(2) 0.047(3) 0.002(2) 0.023(2) 0.003(2)
C13 0.045(3) 0.020(2) 0.045(3) 0.0019(19) 0.028(2) 0.001(2)
C14 0.049(3) 0.028(2) 0.057(3) 0.002(2) 0.029(3) -0.004(2)
C15 0.060(4) 0.036(3) 0.057(3) 0.009(2) 0.038(3) 0.000(2)
C16 0.058(3) 0.018(2) 0.041(3) 0.0034(19) 0.026(2) 0.003(2)
O17 0.108(4) 0.039(2) 0.049(2) 0.0141(18) 0.043(2) -0.002(2)
C18 0.048(3) 0.029(2) 0.033(2) 0.0011(19) 0.019(2) -0.002(2)
C19 0.050(3) 0.036(3) 0.046(3) -0.005(2) 0.028(3) -0.011(2)
O20 0.051(2) 0.0300(18) 0.044(2) 0.0009(15) 0.0183(17) 0.0078(15)

loop_
_atom_type_symbol
_atom_type_description
_atom_type_scat_dispersion_real
_atom_type_scat_dispersion_imag
_atom_type_scat_source
C C 0.0033 0.0016 'International Tables Vol C Tables 4.2.6.8 and 6.1.1.4'
H H 0.0000 0.0000 'International Tables Vol C Tables 4.2.6.8 and 6.1.1.4'
N N 0.0061 0.0033 'International Tables Vol C Tables 4.2.6.8 and 6.1.1.4'
O O 0.0106 0.0060 'International Tables Vol C Tables 4.2.6.8 and 6.1.1.4'

loop_
_geom_angle_atom_site_label_1
_geom_angle_atom_site_label_2
_geom_angle_atom_site_label_3
_geom_angle
C2 N1 C15 121.7(4)
C2 N1 C16 127.7(4)
C15 N1 C16 110.6(4)
O17 C2 N1 119.1(6)
O17 C2 C3 122.4(5)
N1 C2 C3 118.5(4)
C2 C3 C4 112.2(4)
C2 C3 H3A 109.2
C4 C3 H3A 109.2
C2 C3 H3B 109.2
C4 C3 H3B 109.2
H3A C3 H3B 107.9
C5 C4 C3 112.9(5)
C5 C4 H4A 109.0
C3 C4 H4A 109.0
C5 C4 H4B 109.0
C3 C4 H4B 109.0
H4A C4 H4B 107.8
C4 C5 C6 113.1(4)
C4 C5 H5A 109.0
C6 C5 H5A 109.0
C4 C5 H5B 109.0
C6 C5 H5B 109.0
H5A C5 H5B 107.8
C5 C6 C7 112.2(4)
C5 C6 C16 111.3(4)
C7 C6 C16 109.5(4)
C5 C6 H6 107.9
C7 C6 H6 107.9
C16 C6 H6 107.9
C8 C7 C18 111.9(4)
C8 C7 C6 112.1(4)
C18 C7 C6 111.9(4)
C8 C7 H7 106.9
C18 C7 H7 106.9
C6 C7 H7 106.9
O9 C8 C7 109.8(3)
O9 C8 C12 105.5(4)
C7 C8 C12 113.5(4)
O9 C8 H8 109.3
C7 C8 H8 109.3
C12 C8 H8 109.3
C10 O9 C8 112.5(3)
O20 C10 O9 122.2(4)
O20 C10 C11 128.3(5)
O9 C10 C11 109.5(4)
C10 C11 C12 106.4(4)
C10 C11 H11A 110.4
C12 C11 H11A 110.4
C10 C11 H11B 110.4
C12 C11 H11B 110.4
H11A C11 H11B 108.6
C11 C12 C13 116.7(4)
C11 C12 C8 103.9(4)
C13 C12 C8 109.9(4)
C11 C12 H12 108.7
C13 C12 H12 108.7
C8 C12 H12 108.7
C12 C13 C16 109.7(4)
C12 C13 C14 117.7(4)
C16 C13 C14 104.2(4)
C12 C13 H13 108.3
C16 C13 H13 108.3
C14 C13 H13 108.3
C13 C14 C15 101.9(4)
C13 C14 H14A 111.4
C15 C14 H14A 111.4
C13 C14 H14B 111.4
C15 C14 H14B 111.4
H14A C14 H14B 109.3
N1 C15 C14 105.7(4)
N1 C15 H15A 110.6
C14 C15 H15A 110.6
N1 C15 H15B 110.6
C14 C15 H15B 110.6
H15A C15 H15B 108.7
N1 C16 C13 101.6(4)
N1 C16 C6 117.9(4)
C13 C16 C6 111.3(4)
N1 C16 H16 108.6
C13 C16 H16 108.6
C6 C16 H16 108.6
C19 C18 C7 115.4(4)
C19 C18 H18A 108.4
C7 C18 H18A 108.4
C19 C18 H18B 108.4
C7 C18 H18B 108.4
H18A C18 H18B 107.5
C18 C19 H19A 109.5
C18 C19 H19B 109.5
H19A C19 H19B 109.5
C18 C19 H19C 109.5
H19A C19 H19C 109.5
H19B C19 H19C 109.5

loop_
_geom_bond_atom_site_label_1
_geom_bond_atom_site_label_2
_geom_bond_distance
N1 C2 1.330(7)
N1 C15 1.453(7)
N1 C16 1.496(6)
C2 O17 1.263(6)
C2 C3 1.498(8)
C3 C4 1.523(8)
C3 H3A 0.9900
C3 H3B 0.9900
C4 C5 1.521(7)
C4 H4A 0.9900
C4 H4B 0.9900
C5 C6 1.527(6)
C5 H5A 0.9900
C5 H5B 0.9900
C6 C7 1.546(6)
C6 C16 1.551(7)
C6 H6 1.0000
C7 C8 1.522(7)
C7 C18 1.544(6)
C7 H7 1.0000
C8 O9 1.459(5)
C8 C12 1.548(7)
C8 H8 1.0000
O9 C10 1.350(6)
C10 O20 1.196(6)
C10 C11 1.498(7)
C11 C12 1.512(7)
C11 H11A 0.9900
C11 H11B 0.9900
C12 C13 1.513(6)
C12 H12 1.0000
C13 C16 1.517(7)
C13 C14 1.519(6)
C13 H13 1.0000
C14 C15 1.527(7)
C14 H14A 0.9900
C14 H14B 0.9900
C15 H15A 0.9900
C15 H15B 0.9900
C16 H16 1.0000
C18 C19 1.530(7)
C18 H18A 0.9900
C18 H18B 0.9900
C19 H19A 0.9800
C19 H19B 0.9800
C19 H19C 0.9800

loop_
_geom_torsion_atom_site_label_1
_geom_torsion_atom_site_label_2
_geom_torsion_atom_site_label_3
_geom_torsion_atom_site_label_4
_geom_torsion
C15 N1 C2 O17 1.6(7)
C16 N1 C2 O17 -177.9(4)
C15 N1 C2 C3 -177.8(5)
C16 N1 C2 C3 2.7(7)
O17 C2 C3 C4 -107.9(6)
N1 C2 C3 C4 71.5(6)
C2 C3 C4 C5 -49.5(6)
C3 C4 C5 C6 -42.2(6)
C4 C5 C6 C7 -154.5(4)
C4 C5 C6 C16 82.5(5)
C5 C6 C7 C8 -157.7(4)
C16 C6 C7 C8 -33.7(5)
C5 C6 C7 C18 75.7(5)
C16 C6 C7 C18 -160.3(4)
C18 C7 C8 O9 -55.4(5)
C6 C7 C8 O9 178.0(3)
C18 C7 C8 C12 -173.2(4)
C6 C7 C8 C12 60.2(5)
C7 C8 O9 C10 -114.4(4)
C12 C8 O9 C10 8.3(4)
C8 O9 C10 O20 -178.9(4)
C8 O9 C10 C11 0.7(5)
O20 C10 C11 C12 170.0(4)
O9 C10 C11 C12 -9.6(5)
C10 C11 C12 C13 135.0(4)
C10 C11 C12 C8 13.9(5)
O9 C8 C12 C11 -13.4(4)
C7 C8 C12 C11 106.9(4)
O9 C8 C12 C13 -139.0(4)
C7 C8 C12 C13 -18.7(5)
C11 C12 C13 C16 -161.3(4)
C8 C12 C13 C16 -43.4(5)
C11 C12 C13 C14 79.9(6)
C8 C12 C13 C14 -162.2(4)
C12 C13 C14 C15 161.4(4)
C16 C13 C14 C15 39.7(5)
C2 N1 C15 C14 -174.8(4)
C16 N1 C15 C14 4.8(5)
C13 C14 C15 N1 -27.2(5)
C2 N1 C16 C13 -160.7(5)
C15 N1 C16 C13 19.6(5)
C2 N1 C16 C6 -38.9(7)
C15 N1 C16 C6 141.5(4)
C12 C13 C16 N1 -163.4(4)
C14 C13 C16 N1 -36.5(4)
C12 C13 C16 C6 70.4(5)
C14 C13 C16 C6 -162.8(4)
C5 C6 C16 N1 -20.0(6)
C7 C6 C16 N1 -144.6(4)
C5 C6 C16 C13 96.7(4)
C7 C6 C16 C13 -27.9(5)
C8 C7 C18 C19 -67.9(5)
C6 C7 C18 C19 58.8(5)
